data_7044213
loop_
_publ_author_name
'Dunstan, Maja'
'Rousset, Elodie'
'Boulon, Marie-Emmanuelle'
'Gable, Robert William'
'Sorace, Lorenzo'
'Boskovic, Colette'

_publ_section_title
;
 Slow magnetisation relaxation in tetraoxolene-bridged rare-earth
 complexes
;
_journal_name_full 'Dalton Trans.'
_journal_paper_doi 10.1039/C7DT02932B
_journal_year 2017
_chemical_formula_moiety 'C42 H40 B4 Cl2 Dy2 N24 O4, 2(C H2 Cl2)'
_chemical_formula_sum 'C44 H44 B4 Cl6 Dy2 N24 O4'
_chemical_formula_weight 1553.97
_space_group_crystal_system monoclinic
_space_group_IT_number 14
_space_group_name_Hall '-P 2yn'
_space_group_name_H-M_alt 'P 1 21/n 1'
_symmetry_space_group_name_Hall '-P 2yn'
_symmetry_space_group_name_H-M 'P 1 21/n 1'
_atom_sites_solution_hydrogens geom
_atom_sites_solution_primary dual
_audit_creation_date 2017-06-19
_audit_creation_method
;
Olex2 1.2
(compiled 2017.02.23 svn.r3390 for OlexSys, GUI svn.r5320)
;
_audit_update_record
;
2017-08-02 deposited with the CCDC.
2017-09-13 downloaded from the CCDC.
;
_cell_angle_alpha 90
_cell_angle_beta 107.72(3)
_cell_angle_gamma 90
_cell_formula_units_Z 2
_cell_length_a 13.934(3)
_cell_length_b 15.037(3)
_cell_length_c 14.836(3)
_cell_measurement_reflns_used 2829
_cell_measurement_temperature 100(2)
_cell_measurement_theta_max 32.089
_cell_measurement_theta_min 0.407
_cell_volume 2961.0(12)
_computing_cell_refinement 'XDS (Kabsch, 1993)'
_computing_data_collection 'BluIce (McPhillips, 2002)'
_computing_data_reduction 'XDS (Kabsch, 1993)'
_computing_molecular_graphics 'Olex2 (Dolomanov et al., 2009)'
_computing_publication_material 'Olex2 (Dolomanov et al., 2009)'
_computing_structure_refinement 'ShelXL (Sheldrick, 2015)'
_computing_structure_solution 'ShelXT (Sheldrick, 2015)'
_diffrn_ambient_temperature 100(2)
_diffrn_measured_fraction_theta_full 1.000
_diffrn_measured_fraction_theta_max 0.881
_diffrn_measurement_device_type 'ADSC Quantum 210r'
_diffrn_measurement_method 'Phi Scan'
_diffrn_radiation_monochromator 'Silicon Double Crystal'
_diffrn_radiation_source 'MX1 Beamline Australian Synchrotron'
_diffrn_radiation_type Synchrotron
_diffrn_radiation_wavelength 0.71080
_diffrn_reflns_av_R_equivalents 0.0568
_diffrn_reflns_av_unetI/netI 0.0356
_diffrn_reflns_Laue_measured_fraction_full 1.000
_diffrn_reflns_Laue_measured_fraction_max 0.881
_diffrn_reflns_limit_h_max 19
_diffrn_reflns_limit_h_min -19
_diffrn_reflns_limit_k_max 22
_diffrn_reflns_limit_k_min -22
_diffrn_reflns_limit_l_max 21
_diffrn_reflns_limit_l_min -21
_diffrn_reflns_number 71573
_diffrn_reflns_point_group_measured_fraction_full 1.000
_diffrn_reflns_point_group_measured_fraction_max 0.881
_diffrn_reflns_theta_full 25.242
_diffrn_reflns_theta_max 32.026
_diffrn_reflns_theta_min 1.756
_exptl_absorpt_coefficient_mu 2.839
_exptl_absorpt_correction_T_max 0.7463
_exptl_absorpt_correction_T_min 0.6322
_exptl_absorpt_correction_type multi-scan
_exptl_absorpt_process_details
;
SADABS-2012/1 (Bruker,2012) was used for absorption correction.
wR2(int) was 0.0771 before and 0.0555 after correction.
The Ratio of minimum to maximum transmission is 0.8471.
The \l/2 correction factor is 0.0015.
;
_exptl_crystal_colour 'light purple'
_exptl_crystal_density_diffrn 1.743
_exptl_crystal_description needle
_exptl_crystal_F_000 1524
_exptl_crystal_size_max 0.008
_exptl_crystal_size_mid 0.005
_exptl_crystal_size_min 0.005
_refine_diff_density_max 1.597
_refine_diff_density_min -2.030
_refine_diff_density_rms 0.186
_refine_ls_extinction_coef 0.0076(3)
_refine_ls_extinction_expression Fc^*^=kFc[1+0.001xFc^2^\l^3^/sin(2\q)]^-1/4^
_refine_ls_extinction_method 'SHELXL-2016/6 (Sheldrick 2016)'
_refine_ls_goodness_of_fit_ref 1.054
_refine_ls_hydrogen_treatment constr
_refine_ls_matrix_type full
_refine_ls_number_parameters 380
_refine_ls_number_reflns 9096
_refine_ls_number_restraints 0
_refine_ls_restrained_S_all 1.054
_refine_ls_R_factor_all 0.0473
_refine_ls_R_factor_gt 0.0335
_refine_ls_shift/su_max 0.002
_refine_ls_shift/su_mean 0.000
_refine_ls_structure_factor_coef Fsqd
_refine_ls_weighting_details 'w=1/[\s^2^(Fo^2^)+(0.0486P)^2^+4.4116P] where P=(Fo^2^+2Fc^2^)/3'
_refine_ls_weighting_scheme calc
_refine_ls_wR_factor_gt 0.0795
_refine_ls_wR_factor_ref 0.0846
_reflns_Friedel_coverage 0.000
_reflns_number_gt 7552
_reflns_number_total 9096
_reflns_threshold_expression 'I > 2\s(I)'
_cod_data_source_file c7dt02932b2.cif
_cod_data_source_block 1-dy-2ch2cl2
_cod_original_cell_volume 2961.1(11)
_cod_database_code 7044213
_shelx_shelxl_version_number 2016/6
_shelx_space_group_comment
;
The symmetry employed for this shelxl refinement is uniquely defined
by the following loop, which should always be used as a source of
symmetry information in preference to the above space-group names.
They are only intended as comments.
;
_olex2_refinement_description
;
1. Fixed Uiso
 At 1.2 times of:
  All B(H) groups, All C(H) groups, All C(H,H) groups
2.a Ternary CH refined with riding coordinates:
 B1(H1), B2(H2)
2.b Secondary CH2 refined with riding coordinates:
 C22(H22A,H22B)
2.c Aromatic/amide H refined with riding coordinates:
 C16(H16), C15(H15), C17(H17), C5(H5), C13(H13), C14(H14), C10(H10), C18(H18),
 C6(H6), C3(H3), C9(H9), C12(H12), C4(H4), C8(H8), C7(H7), C2(H2A), C11(H11),
 C1(H1A)
;
_olex2_submission_special_instructions 'No special instructions were received'

loop_
_space_group_symop_operation_xyz
'x, y, z'
'-x+1/2, y+1/2, -z+1/2'
'-x, -y, -z'
'x-1/2, -y-1/2, z-1/2'

loop_
_atom_site_label
_atom_site_type_symbol
_atom_site_fract_x
_atom_site_fract_y
_atom_site_fract_z
_atom_site_U_iso_or_equiv
_atom_site_adp_type
_atom_site_occupancy
_atom_site_site_symmetry_order
_atom_site_calc_flag
_atom_site_refinement_flags_posn
Dy1 Dy 0.41725(2) 0.63091(2) 0.72507(2) 0.00734(5) Uani 1 1 d .
C22 C 0.6862(5) 0.7282(4) 0.5372(4) 0.071(2) Uani 1 1 d .
H22A H 0.613305 0.724122 0.514852 0.085 Uiso 1 1 calc R
H22B H 0.711424 0.705180 0.487586 0.085 Uiso 1 1 calc R
Cl1 Cl 0.56674(6) 0.32947(5) 0.63171(5) 0.01789(15) Uani 1 1 d .
N1 N 0.66330(18) 0.68236(17) 0.84612(17) 0.0123(5) Uani 1 1 d .
Cl2 Cl 0.73073(13) 0.66124(11) 0.63662(9) 0.0611(4) Uani 1 1 d .
N12 N 0.36358(17) 0.52377(15) 0.82311(16) 0.0103(4) Uani 1 1 d .
Cl3 Cl 0.72012(12) 0.83961(9) 0.55578(12) 0.0637(4) Uani 1 1 d .
N7 N 0.19104(18) 0.67118(16) 0.75685(17) 0.0119(4) Uani 1 1 d .
O1 O 0.47177(15) 0.49726(13) 0.67123(14) 0.0115(4) Uani 1 1 d .
N9 N 0.18149(17) 0.53568(16) 0.65596(17) 0.0114(4) Uani 1 1 d .
O2 O 0.57232(16) 0.35782(13) 0.43089(15) 0.0132(4) Uani 1 1 d .
N5 N 0.56387(18) 0.81893(16) 0.77063(17) 0.0131(5) Uani 1 1 d .
N3 N 0.54735(18) 0.75545(16) 0.92198(17) 0.0123(5) Uani 1 1 d .
N6 N 0.48391(19) 0.77916(16) 0.70653(17) 0.0133(5) Uani 1 1 d .
N11 N 0.26773(17) 0.52546(15) 0.82991(17) 0.0102(4) Uani 1 1 d .
B1 B 0.6210(2) 0.7724(2) 0.8653(2) 0.0134(6) Uani 1 1 d .
H1 H 0.676146 0.810567 0.901881 0.016 Uiso 1 1 calc R
B2 B 0.1800(2) 0.5693(2) 0.7532(2) 0.0119(6) Uani 1 1 d .
H2 H 0.115962 0.552726 0.763216 0.014 Uiso 1 1 calc R
N2 N 0.60410(19) 0.61345(17) 0.80151(18) 0.0125(4) Uani 1 1 d .
N10 N 0.25807(18) 0.55703(16) 0.61989(17) 0.0111(4) Uani 1 1 d .
N8 N 0.26989(18) 0.71389(16) 0.73892(17) 0.0118(4) Uani 1 1 d .
N4 N 0.46552(18) 0.70163(16) 0.88669(17) 0.0118(4) Uani 1 1 d .
C16 C 0.2650(2) 0.47798(19) 0.9062(2) 0.0134(5) Uani 1 1 d .
H16 H 0.208502 0.469600 0.926103 0.016 Uiso 1 1 calc R
C15 C 0.2356(2) 0.5162(2) 0.5355(2) 0.0152(5) Uani 1 1 d .
H15 H 0.274610 0.519584 0.494637 0.018 Uiso 1 1 calc R
C21 C 0.5401(2) 0.42139(18) 0.46869(19) 0.0106(5) Uani 1 1 d .
C17 C 0.3595(2) 0.44390(19) 0.9498(2) 0.0155(6) Uani 1 1 d .
H17 H 0.379503 0.408503 1.003726 0.019 Uiso 1 1 calc R
C5 C 0.4721(2) 0.7468(2) 1.0331(2) 0.0170(6) Uani 1 1 d .
H5 H 0.456034 0.754261 1.089054 0.020 Uiso 1 1 calc R
C20 C 0.5299(2) 0.42163(18) 0.5595(2) 0.0116(5) Uani 1 1 d .
C13 C 0.1145(2) 0.4825(2) 0.5950(2) 0.0165(6) Uani 1 1 d .
H13 H 0.056347 0.459285 0.604234 0.020 Uiso 1 1 calc R
C14 C 0.1460(2) 0.4680(2) 0.5172(2) 0.0190(6) Uani 1 1 d .
H14 H 0.114645 0.433869 0.464119 0.023 Uiso 1 1 calc R
C10 C 0.1327(2) 0.7311(2) 0.7828(2) 0.0180(6) Uani 1 1 d .
H10 H 0.074693 0.717958 0.798795 0.022 Uiso 1 1 calc R
C19 C 0.4884(2) 0.49454(18) 0.59277(19) 0.0101(5) Uani 1 1 d .
C18 C 0.4181(2) 0.47416(18) 0.89545(19) 0.0126(5) Uani 1 1 d .
H18 H 0.486223 0.461605 0.907688 0.015 Uiso 1 1 calc R
C6 C 0.4201(2) 0.69675(19) 0.9541(2) 0.0137(5) Uani 1 1 d .
H6 H 0.361774 0.664430 0.948922 0.016 Uiso 1 1 calc R
C3 C 0.6653(2) 0.5433(2) 0.8089(2) 0.0151(5) Uani 1 1 d .
H3 H 0.644515 0.486948 0.784921 0.018 Uiso 1 1 calc R
C9 C 0.4530(2) 0.8364(2) 0.6339(2) 0.0161(6) Uani 1 1 d .
H9 H 0.399198 0.826269 0.579669 0.019 Uiso 1 1 calc R
C12 C 0.2585(2) 0.80070(19) 0.7541(2) 0.0157(6) Uani 1 1 d .
H12 H 0.301952 0.845296 0.747124 0.019 Uiso 1 1 calc R
C4 C 0.5528(2) 0.78266(19) 1.0100(2) 0.0156(6) Uani 1 1 d .
H4 H 0.602292 0.819265 1.048439 0.019 Uiso 1 1 calc R
C8 C 0.5123(2) 0.9129(2) 0.6506(2) 0.0201(6) Uani 1 1 d .
H8 H 0.506368 0.962275 0.611588 0.024 Uiso 1 1 calc R
C7 C 0.5820(2) 0.8987(2) 0.7386(2) 0.0195(6) Uani 1 1 d .
H7 H 0.632853 0.937811 0.770134 0.023 Uiso 1 1 calc R
C2 C 0.7644(2) 0.5665(2) 0.8574(2) 0.0192(6) Uani 1 1 d .
H2A H 0.821239 0.530385 0.871504 0.023 Uiso 1 1 calc R
C11 C 0.1723(3) 0.8149(2) 0.7819(2) 0.0206(6) Uani 1 1 d .
H11 H 0.147432 0.868678 0.796397 0.025 Uiso 1 1 calc R
C1 C 0.7596(2) 0.6547(2) 0.8798(2) 0.0158(6) Uani 1 1 d .
H1A H 0.814010 0.689683 0.912815 0.019 Uiso 1 1 calc R

loop_
_atom_site_aniso_label
_atom_site_aniso_U_11
_atom_site_aniso_U_22
_atom_site_aniso_U_33
_atom_site_aniso_U_23
_atom_site_aniso_U_13
_atom_site_aniso_U_12
Dy1 0.00994(7) 0.00647(7) 0.00505(7) -0.00151(4) 0.00146(5) -0.00081(4)
C22 0.103(5) 0.047(3) 0.042(3) 0.014(2) -0.009(3) -0.039(3)
Cl1 0.0278(4) 0.0132(3) 0.0154(3) 0.0050(3) 0.0107(3) 0.0070(3)
N1 0.0108(10) 0.0152(11) 0.0104(11) -0.0006(9) 0.0023(9) -0.0035(9)
Cl2 0.0893(10) 0.0709(9) 0.0334(6) 0.0181(6) 0.0340(7) 0.0217(8)
N12 0.0106(10) 0.0102(10) 0.0079(10) 0.0002(8) -0.0003(8) 0.0014(8)
Cl3 0.0834(10) 0.0377(6) 0.0989(11) -0.0121(7) 0.0708(9) -0.0074(6)
N7 0.0128(11) 0.0117(11) 0.0109(11) 0.0019(9) 0.0030(9) 0.0034(8)
O1 0.0147(9) 0.0122(9) 0.0081(9) -0.0006(7) 0.0043(8) 0.0005(7)
N9 0.0100(10) 0.0103(10) 0.0112(11) 0.0019(9) -0.0007(9) -0.0013(8)
O2 0.0191(10) 0.0091(9) 0.0124(10) -0.0028(7) 0.0061(8) 0.0015(7)
N5 0.0155(11) 0.0094(11) 0.0127(12) 0.0001(9) 0.0020(9) -0.0042(8)
N3 0.0152(11) 0.0103(11) 0.0090(11) -0.0042(9) 0.0002(9) -0.0017(9)
N6 0.0168(11) 0.0101(11) 0.0106(11) -0.0003(9) 0.0005(9) -0.0030(9)
N11 0.0109(10) 0.0094(10) 0.0099(11) 0.0016(8) 0.0029(9) -0.0008(8)
B1 0.0158(14) 0.0123(14) 0.0102(14) -0.0012(11) 0.0011(12) -0.0036(11)
B2 0.0105(13) 0.0108(13) 0.0134(14) 0.0030(11) 0.0023(11) 0.0014(11)
N2 0.0138(11) 0.0123(11) 0.0107(11) -0.0018(9) 0.0025(9) -0.0001(9)
N10 0.0123(10) 0.0100(10) 0.0094(11) -0.0015(8) 0.0008(9) -0.0011(8)
N8 0.0147(11) 0.0087(10) 0.0117(11) 0.0000(9) 0.0034(9) 0.0004(8)
N4 0.0142(11) 0.0117(11) 0.0084(10) -0.0007(8) 0.0019(9) -0.0015(9)
C16 0.0171(13) 0.0121(12) 0.0103(12) 0.0029(10) 0.0030(10) -0.0017(10)
C15 0.0173(13) 0.0146(13) 0.0113(13) -0.0015(10) 0.0006(11) -0.0001(11)
C21 0.0119(12) 0.0100(12) 0.0100(12) -0.0025(9) 0.0032(10) -0.0015(9)
C17 0.0193(14) 0.0129(13) 0.0115(13) 0.0035(10) 0.0003(11) -0.0018(11)
C5 0.0231(15) 0.0165(14) 0.0110(13) -0.0024(11) 0.0044(11) 0.0027(11)
C20 0.0165(12) 0.0090(12) 0.0095(12) 0.0013(10) 0.0042(10) 0.0021(10)
C13 0.0144(13) 0.0130(13) 0.0172(14) -0.0009(11) -0.0026(11) -0.0041(10)
C14 0.0198(14) 0.0154(14) 0.0162(14) -0.0063(11) -0.0028(12) -0.0038(11)
C10 0.0218(15) 0.0193(14) 0.0139(14) 0.0029(11) 0.0069(12) 0.0087(12)
C19 0.0109(11) 0.0108(12) 0.0083(12) -0.0014(9) 0.0024(10) -0.0007(9)
C18 0.0160(13) 0.0108(12) 0.0084(12) 0.0027(10) 0.0000(10) 0.0013(10)
C6 0.0152(13) 0.0142(13) 0.0122(13) -0.0016(10) 0.0049(11) 0.0014(10)
C3 0.0159(13) 0.0144(13) 0.0138(13) -0.0008(11) 0.0026(11) 0.0030(10)
C9 0.0200(14) 0.0144(13) 0.0121(13) 0.0044(11) 0.0021(11) 0.0005(11)
C12 0.0256(15) 0.0084(12) 0.0128(13) -0.0016(10) 0.0055(12) 0.0026(11)
C4 0.0218(14) 0.0110(12) 0.0098(13) -0.0047(10) -0.0013(11) 0.0008(11)
C8 0.0219(15) 0.0141(14) 0.0250(16) 0.0109(12) 0.0080(13) 0.0000(11)
C7 0.0203(14) 0.0126(13) 0.0252(16) 0.0032(12) 0.0066(12) -0.0044(11)
C2 0.0121(13) 0.0257(16) 0.0185(15) 0.0007(12) 0.0028(11) 0.0057(11)
C11 0.0308(17) 0.0148(14) 0.0173(15) 0.0026(11) 0.0088(13) 0.0097(12)
C1 0.0105(12) 0.0241(15) 0.0114(13) 0.0043(11) 0.0010(10) -0.0019(11)

loop_
_atom_type_symbol
_atom_type_description
_atom_type_scat_dispersion_real
_atom_type_scat_dispersion_imag
_atom_type_scat_source
C C 0.0033 0.0016 'International Tables Vol C Tables 4.2.6.8 and 6.1.1.4'
H H 0.0000 0.0000 'International Tables Vol C Tables 4.2.6.8 and 6.1.1.4'
B B 0.0013 0.0007 'International Tables Vol C Tables 4.2.6.8 and 6.1.1.4'
N N 0.0061 0.0033 'International Tables Vol C Tables 4.2.6.8 and 6.1.1.4'
O O 0.0106 0.0060 'International Tables Vol C Tables 4.2.6.8 and 6.1.1.4'
Cl Cl 0.1484 0.1585 'International Tables Vol C Tables 4.2.6.8 and 6.1.1.4'
Dy Dy -0.1892 4.4098 'International Tables Vol C Tables 4.2.6.8 and 6.1.1.4'

loop_
_geom_angle_atom_site_label_1
_geom_angle_atom_site_label_2
_geom_angle_atom_site_label_3
_geom_angle
_geom_angle_site_symmetry_1
_geom_angle_site_symmetry_3
N12 Dy1 N6 149.35(8) . .
N12 Dy1 N2 97.21(8) . .
N12 Dy1 N10 73.07(8) . .
N12 Dy1 N8 82.53(8) . .
N12 Dy1 N4 75.67(8) . .
O1 Dy1 N12 80.13(7) . .
O1 Dy1 N6 124.00(8) . .
O1 Dy1 N2 70.73(7) . .
O1 Dy1 N10 74.48(7) . .
O1 Dy1 N8 144.86(8) . .
O1 Dy1 N4 131.15(7) . .
O2 Dy1 N12 138.77(7) 3_666 .
O2 Dy1 O1 67.07(7) 3_666 .
O2 Dy1 N6 71.86(8) 3_666 .
O2 Dy1 N2 94.88(8) 3_666 .
O2 Dy1 N10 74.54(8) 3_666 .
O2 Dy1 N8 110.23(8) 3_666 .
O2 Dy1 N4 145.23(7) 3_666 .
N6 Dy1 N2 76.77(8) . .
N6 Dy1 N10 127.91(8) . .
N6 Dy1 N8 84.44(8) . .
N6 Dy1 N4 73.96(8) . .
N2 Dy1 N10 145.02(8) . .
N2 Dy1 N4 71.06(8) . .
N8 Dy1 N2 142.10(8) . .
N8 Dy1 N10 71.30(8) . .
N8 Dy1 N4 72.23(8) . .
N4 Dy1 N10 134.25(8) . .
H22A C22 H22B 107.6 . .
Cl2 C22 H22A 108.7 . .
Cl2 C22 H22B 108.7 . .
Cl2 C22 Cl3 114.4(3) . .
Cl3 C22 H22A 108.7 . .
Cl3 C22 H22B 108.7 . .
N2 N1 B1 123.3(2) . .
C1 N1 B1 126.7(3) . .
C1 N1 N2 109.4(2) . .
N11 N12 Dy1 121.01(17) . .
C18 N12 Dy1 130.20(19) . .
C18 N12 N11 106.2(2) . .
N8 N7 B2 122.6(2) . .
C10 N7 B2 127.9(3) . .
C10 N7 N8 109.4(2) . .
C19 O1 Dy1 120.57(18) . .
N10 N9 B2 121.7(2) . .
C13 N9 B2 128.4(3) . .
C13 N9 N10 109.9(2) . .
C21 O2 Dy1 121.16(18) . 3_666
N6 N5 B1 121.2(2) . .
C7 N5 N6 110.3(2) . .
C7 N5 B1 128.5(2) . .
N4 N3 B1 120.6(2) . .
C4 N3 B1 129.1(2) . .
C4 N3 N4 110.2(2) . .
N5 N6 Dy1 125.12(18) . .
C9 N6 Dy1 129.0(2) . .
C9 N6 N5 105.9(2) . .
N12 N11 B2 121.7(2) . .
C16 N11 N12 109.2(2) . .
C16 N11 B2 128.9(2) . .
N1 B1 N5 110.4(2) . .
N1 B1 H1 109.7 . .
N5 B1 H1 109.7 . .
N3 B1 N1 108.2(2) . .
N3 B1 N5 109.1(2) . .
N3 B1 H1 109.7 . .
N7 B2 N11 110.5(2) . .
N7 B2 H2 109.5 . .
N9 B2 N7 109.3(2) . .
N9 B2 N11 108.6(2) . .
N9 B2 H2 109.5 . .
N11 B2 H2 109.5 . .
N1 N2 Dy1 121.96(18) . .
C3 N2 Dy1 131.6(2) . .
C3 N2 N1 106.4(2) . .
N9 N10 Dy1 119.99(17) . .
C15 N10 Dy1 133.1(2) . .
C15 N10 N9 105.6(2) . .
N7 N8 Dy1 121.19(17) . .
C12 N8 Dy1 130.6(2) . .
C12 N8 N7 106.3(2) . .
N3 N4 Dy1 124.38(18) . .
C6 N4 Dy1 129.62(19) . .
C6 N4 N3 106.0(2) . .
N11 C16 H16 125.5 . .
N11 C16 C17 109.0(3) . .
C17 C16 H16 125.5 . .
N10 C15 H15 124.5 . .
N10 C15 C14 111.0(3) . .
C14 C15 H15 124.5 . .
O2 C21 C20 125.9(3) . .
O2 C21 C19 115.0(2) . 3_666
C20 C21 C19 119.1(2) . 3_666
C16 C17 H17 127.7 . .
C16 C17 C18 104.6(3) . .
C18 C17 H17 127.7 . .
C6 C5 H5 127.6 . .
C4 C5 H5 127.6 . .
C4 C5 C6 104.8(3) . .
C21 C20 Cl1 119.8(2) . .
C21 C20 C19 121.1(2) . .
C19 C20 Cl1 119.1(2) . .
N9 C13 H13 125.5 . .
N9 C13 C14 109.0(3) . .
C14 C13 H13 125.5 . .
C15 C14 H14 127.8 . .
C13 C14 C15 104.5(3) . .
C13 C14 H14 127.8 . .
N7 C10 H10 125.3 . .
N7 C10 C11 109.3(3) . .
C11 C10 H10 125.3 . .
O1 C19 C21 115.8(2) . 3_666
O1 C19 C20 124.5(3) . .
C20 C19 C21 119.7(2) . 3_666
N12 C18 C17 111.0(3) . .
N12 C18 H18 124.5 . .
C17 C18 H18 124.5 . .
N4 C6 C5 110.8(3) . .
N4 C6 H6 124.6 . .
C5 C6 H6 124.6 . .
N2 C3 H3 124.7 . .
N2 C3 C2 110.5(3) . .
C2 C3 H3 124.7 . .
N6 C9 H9 124.5 . .
N6 C9 C8 111.0(3) . .
C8 C9 H9 124.5 . .
N8 C12 H12 124.6 . .
N8 C12 C11 110.7(3) . .
C11 C12 H12 124.6 . .
N3 C4 C5 108.2(3) . .
N3 C4 H4 125.9 . .
C5 C4 H4 125.9 . .
C9 C8 H8 127.8 . .
C7 C8 C9 104.4(3) . .
C7 C8 H8 127.8 . .
N5 C7 C8 108.5(3) . .
N5 C7 H7 125.8 . .
C8 C7 H7 125.8 . .
C3 C2 H2A 127.7 . .
C1 C2 C3 104.7(3) . .
C1 C2 H2A 127.7 . .
C10 C11 C12 104.2(3) . .
C10 C11 H11 127.9 . .
C12 C11 H11 127.9 . .
N1 C1 C2 108.9(3) . .
N1 C1 H1A 125.5 . .
C2 C1 H1A 125.5 . .

loop_
_geom_bond_atom_site_label_1
_geom_bond_atom_site_label_2
_geom_bond_distance
_geom_bond_site_symmetry_2
Dy1 N12 2.436(2) .
Dy1 O1 2.371(2) .
Dy1 O2 2.368(2) 3_666
Dy1 N6 2.462(2) .
Dy1 N2 2.517(3) .
Dy1 N10 2.546(2) .
Dy1 N8 2.464(2) .
Dy1 N4 2.520(2) .
C22 H22A 0.9700 .
C22 H22B 0.9700 .
C22 Cl2 1.737(5) .
C22 Cl3 1.740(5) .
Cl1 C20 1.731(3) .
N1 B1 1.538(4) .
N1 N2 1.364(3) .
N1 C1 1.347(4) .
N12 N11 1.370(3) .
N12 C18 1.338(4) .
N7 B2 1.540(4) .
N7 N8 1.367(3) .
N7 C10 1.346(4) .
O1 C19 1.255(3) .
N9 B2 1.534(4) .
N9 N10 1.370(3) .
N9 C13 1.347(4) .
O2 C21 1.258(3) .
N5 N6 1.363(3) .
N5 B1 1.554(4) .
N5 C7 1.342(4) .
N3 B1 1.533(4) .
N3 N4 1.366(3) .
N3 C4 1.348(4) .
N6 C9 1.343(4) .
N11 B2 1.542(4) .
N11 C16 1.348(4) .
B1 H1 0.9800 .
B2 H2 0.9800 .
N2 C3 1.340(4) .
N10 C15 1.343(4) .
N8 C12 1.342(4) .
N4 C6 1.338(4) .
C16 H16 0.9300 .
C16 C17 1.376(4) .
C15 H15 0.9300 .
C15 C14 1.398(4) .
C21 C20 1.397(4) .
C21 C19 1.539(4) 3_666
C17 H17 0.9300 .
C17 C18 1.388(4) .
C5 H5 0.9300 .
C5 C6 1.396(4) .
C5 C4 1.381(4) .
C20 C19 1.398(4) .
C13 H13 0.9300 .
C13 C14 1.371(5) .
C14 H14 0.9300 .
C10 H10 0.9300 .
C10 C11 1.378(5) .
C18 H18 0.9300 .
C6 H6 0.9300 .
C3 H3 0.9300 .
C3 C2 1.395(4) .
C9 H9 0.9300 .
C9 C8 1.394(4) .
C12 H12 0.9300 .
C12 C11 1.400(5) .
C4 H4 0.9300 .
C8 H8 0.9300 .
C8 C7 1.387(5) .
C7 H7 0.9300 .
C2 H2A 0.9300 .
C2 C1 1.373(5) .
C11 H11 0.9300 .
C1 H1A 0.9300 .
